data_7011346
loop_
_publ_author_name
'Bond, Andrew D.'
'Haynes, Delia A.'
'Pask, Christopher M.'
'Rawson, Jeremy M.'

_publ_section_title
;
 Concomitant polymorphs: structural studies on the trimorphic
 dithiadiazolyl radical, ClCNSSN
;
_journal_issue 12
_journal_name_full 'Journal of the Chemical Society, Dalton Transactions'
_journal_page_first 2522
_journal_paper_doi 10.1039/b110922g
_journal_year 2002
_chemical_formula_moiety 'C Cl N2 S2'
_chemical_formula_sum 'C Cl N2 S2'
_chemical_formula_weight 139.60
_space_group_IT_number 14
_symmetry_cell_setting monoclinic
_symmetry_space_group_name_Hall '-P 2ybc'
_symmetry_space_group_name_H-M 'P 1 21/c 1'
_atom_sites_solution_hydrogens geom
_atom_sites_solution_primary direct
_atom_sites_solution_secondary difmap
_cell_angle_alpha 90.00
_cell_angle_beta 91.971(3)
_cell_angle_gamma 90.00
_cell_formula_units_Z 16
_cell_length_a 10.8281(3)
_cell_length_b 11.7958(5)
_cell_length_c 14.1753(5)
_cell_measurement_reflns_used 8620
_cell_measurement_temperature 180(2)
_cell_measurement_theta_max 27.48
_cell_measurement_theta_min 1.02
_cell_volume 1809.48(11)
_computing_cell_refinement 'HKL Scalepack (Otwinowski & Minor 1997)'
_computing_data_collection 'Collect (Nonius B.V. 1998)'
_computing_data_reduction
;
HKL Denzo and Scalepack (Otwinowski & Minor 1997)
;
_computing_publication_material 'SHELXL-97 (Sheldrick 1997)'
_computing_structure_refinement 'SHELXL-97 (Sheldrick 1997)'
_computing_structure_solution 'SHELXS-97 (Sheldrick 1997)'
_diffrn_ambient_temperature 180(2)
_diffrn_measured_fraction_theta_full 0.942
_diffrn_measured_fraction_theta_max 0.942
_diffrn_measurement_device_type 'Nonius Kappa CCD'
_diffrn_measurement_method 'Thin slice \w and \f scans'
_diffrn_radiation_monochromator graphite
_diffrn_radiation_source 'fine-focus sealed tube'
_diffrn_radiation_type MoK\a
_diffrn_radiation_wavelength 0.71073
_diffrn_reflns_av_R_equivalents 0.0745
_diffrn_reflns_av_sigmaI/netI 0.0736
_diffrn_reflns_limit_h_max 14
_diffrn_reflns_limit_h_min 0
_diffrn_reflns_limit_k_max 15
_diffrn_reflns_limit_k_min -15
_diffrn_reflns_limit_l_max 18
_diffrn_reflns_limit_l_min -18
_diffrn_reflns_number 16085
_diffrn_reflns_theta_full 27.47
_diffrn_reflns_theta_max 27.47
_diffrn_reflns_theta_min 1.88
_diffrn_standards_number 0
_exptl_absorpt_coefficient_mu 1.585
_exptl_absorpt_correction_T_max 0.924
_exptl_absorpt_correction_T_min 0.792
_exptl_absorpt_correction_type multi-scan
_exptl_absorpt_process_details 'Sortav Blessing (1995)'
_exptl_crystal_colour green/black
_exptl_crystal_density_diffrn 2.050
_exptl_crystal_density_method 'not measured'
_exptl_crystal_description needle
_exptl_crystal_F_000 1104
_exptl_crystal_size_max 0.21
_exptl_crystal_size_mid 0.07
_exptl_crystal_size_min 0.05
_refine_diff_density_max 0.703
_refine_diff_density_min -0.802
_refine_diff_density_rms 0.257
_refine_ls_extinction_method none
_refine_ls_goodness_of_fit_ref 1.031
_refine_ls_hydrogen_treatment mixed
_refine_ls_matrix_type full
_refine_ls_number_parameters 217
_refine_ls_number_reflns 4091
_refine_ls_number_restraints 0
_refine_ls_restrained_S_all 1.031
_refine_ls_R_factor_all 0.0694
_refine_ls_R_factor_gt 0.0392
_refine_ls_shift/su_max 0.001
_refine_ls_shift/su_mean 0.000
_refine_ls_structure_factor_coef Fsqd
_refine_ls_weighting_details 'calc w=1/[\s^2^(Fo^2^)+(0.1029P)^2^+0.0000P] where P=(Fo^2^+2Fc^2^)/3'
_refine_ls_weighting_scheme calc
_refine_ls_wR_factor_gt 0.1022
_refine_ls_wR_factor_ref 0.1587
_reflns_number_gt 3016
_reflns_number_total 4091
_reflns_threshold_expression >2sigma(I)
_cod_data_source_file b110922g.txt
_cod_data_source_block jr0047
_cod_original_sg_symbol_H-M P2(1)/c
_cod_database_code 7011346

loop_
_symmetry_equiv_pos_as_xyz
'x, y, z'
'-x, y+1/2, -z+1/2'
'-x, -y, -z'
'x, -y-1/2, z-1/2'

loop_
_atom_site_label
_atom_site_type_symbol
_atom_site_fract_x
_atom_site_fract_y
_atom_site_fract_z
_atom_site_U_iso_or_equiv
_atom_site_adp_type
_atom_site_occupancy
_atom_site_calc_flag
_atom_site_refinement_flags
_atom_site_disorder_assembly
_atom_site_disorder_group
Cl11 Cl 1.33188(9) 0.38421(10) 0.09623(8) 0.0324(3) Uani 1 d . . .
S11 S 1.67700(9) 0.51016(10) 0.15801(8) 0.0289(3) Uani 1 d . . .
S12 S 1.68438(9) 0.34434(10) 0.20801(8) 0.0261(3) Uani 1 d . . .
N11 N 1.5339(3) 0.5019(3) 0.1176(2) 0.0283(8) Uani 1 d . . .
N12 N 1.5407(3) 0.3146(3) 0.1744(2) 0.0251(8) Uani 1 d . . .
C11 C 1.4840(4) 0.4006(4) 0.1320(3) 0.0245(9) Uani 1 d . . .
Cl21 Cl 1.52435(10) 0.25604(10) 0.41829(9) 0.0356(3) Uani 1 d . . .
S21 S 1.59206(10) 0.58904(10) 0.35752(8) 0.0293(3) Uani 1 d . . .
S22 S 1.40986(9) 0.56160(10) 0.30964(8) 0.0289(3) Uani 1 d . . .
N21 N 1.6142(3) 0.4594(3) 0.3965(3) 0.0285(8) Uani 1 d . . .
N22 N 1.4091(3) 0.4278(3) 0.3432(3) 0.0256(8) Uani 1 d . . .
C21 C 1.5147(4) 0.3957(4) 0.3835(3) 0.0242(9) Uani 1 d . . .
Cl31 Cl 1.98225(10) 0.91084(13) 0.39248(8) 0.0420(3) Uani 1 d . . .
S31 S 1.90038(9) 1.08404(9) 0.14825(8) 0.0262(3) Uani 1 d . . .
S32 S 2.08462(9) 1.03429(10) 0.13727(7) 0.0283(3) Uani 1 d . . .
N31 N 1.8838(3) 1.0247(3) 0.2515(2) 0.0264(8) Uani 1 d . . .
N32 N 2.0914(3) 0.9688(3) 0.2403(2) 0.0263(8) Uani 1 d . . .
C31 C 1.9863(4) 0.9754(4) 0.2849(3) 0.0234(9) Uani 1 d . . .
Cl41 Cl 2.15484(9) 0.72739(11) 0.07802(8) 0.0359(3) Uani 1 d . . .
S41 S 1.80916(9) 0.86781(10) 0.05681(7) 0.0273(3) Uani 1 d . . .
S42 S 1.81482(9) 0.78681(10) 0.18719(8) 0.0272(3) Uani 1 d . . .
N41 N 1.9491(3) 0.8284(3) 0.0295(2) 0.0267(8) Uani 1 d . . .
N42 N 1.9561(3) 0.7365(3) 0.1767(3) 0.0302(8) Uani 1 d . . .
C41 C 2.0053(4) 0.7665(4) 0.0966(3) 0.0272(9) Uani 1 d . . .

loop_
_atom_site_aniso_label
_atom_site_aniso_U_11
_atom_site_aniso_U_22
_atom_site_aniso_U_33
_atom_site_aniso_U_23
_atom_site_aniso_U_13
_atom_site_aniso_U_12
Cl11 0.0244(5) 0.0388(7) 0.0339(6) -0.0026(5) -0.0026(4) -0.0015(4)
S11 0.0278(5) 0.0241(6) 0.0350(6) 0.0048(5) 0.0014(4) -0.0048(4)
S12 0.0235(5) 0.0208(6) 0.0339(6) 0.0004(5) -0.0004(4) 0.0010(4)
N11 0.0296(19) 0.027(2) 0.029(2) 0.0063(16) -0.0034(15) -0.0015(15)
N12 0.0244(17) 0.021(2) 0.0299(19) -0.0023(15) 0.0009(14) -0.0019(15)
C11 0.025(2) 0.028(3) 0.020(2) -0.0036(18) 0.0022(16) 0.0000(17)
Cl21 0.0354(6) 0.0261(6) 0.0456(7) 0.0120(5) 0.0070(5) 0.0012(5)
S21 0.0273(6) 0.0207(6) 0.0396(7) -0.0027(5) -0.0032(4) -0.0028(4)
S22 0.0236(5) 0.0208(6) 0.0424(7) 0.0005(5) 0.0024(4) 0.0014(4)
N21 0.0256(18) 0.025(2) 0.035(2) -0.0005(16) -0.0025(14) -0.0011(15)
N22 0.0252(17) 0.019(2) 0.0330(19) 0.0011(15) 0.0049(14) -0.0017(14)
C21 0.027(2) 0.019(2) 0.027(2) -0.0003(17) 0.0065(16) 0.0010(17)
Cl31 0.0375(6) 0.0634(9) 0.0249(6) 0.0124(6) 0.0008(4) 0.0001(6)
S31 0.0243(5) 0.0234(6) 0.0309(6) 0.0034(5) 0.0001(4) 0.0023(4)
S32 0.0220(5) 0.0340(7) 0.0290(6) 0.0081(5) 0.0027(4) -0.0001(4)
N31 0.0256(18) 0.028(2) 0.0257(18) -0.0031(16) 0.0041(14) -0.0020(15)
N32 0.0218(17) 0.032(2) 0.0247(19) 0.0030(16) -0.0014(13) 0.0010(15)
C31 0.024(2) 0.025(2) 0.020(2) -0.0009(18) -0.0011(15) -0.0021(17)
Cl41 0.0274(5) 0.0415(7) 0.0388(7) -0.0040(5) 0.0019(5) 0.0077(5)
S41 0.0240(5) 0.0337(7) 0.0240(5) -0.0007(5) -0.0006(4) 0.0006(4)
S42 0.0286(5) 0.0234(6) 0.0299(6) 0.0032(5) 0.0057(4) -0.0013(4)
N41 0.0267(18) 0.031(2) 0.0225(18) -0.0003(16) 0.0009(14) 0.0040(15)
N42 0.0303(19) 0.023(2) 0.037(2) 0.0056(17) 0.0013(16) 0.0032(16)
C41 0.029(2) 0.024(2) 0.028(2) -0.0046(19) 0.0001(17) -0.0002(18)

loop_
_atom_type_symbol
_atom_type_description
_atom_type_scat_dispersion_real
_atom_type_scat_dispersion_imag
_atom_type_scat_source
C C 0.0033 0.0016 'International Tables Vol C Tables 4.2.6.8 and 6.1.1.4'
N N 0.0061 0.0033 'International Tables Vol C Tables 4.2.6.8 and 6.1.1.4'
S S 0.1246 0.1234 'International Tables Vol C Tables 4.2.6.8 and 6.1.1.4'
Cl Cl 0.1484 0.1585 'International Tables Vol C Tables 4.2.6.8 and 6.1.1.4'

loop_
_geom_angle_atom_site_label_1
_geom_angle_atom_site_label_2
_geom_angle_atom_site_label_3
_geom_angle
_geom_angle_site_symmetry_1
_geom_angle_site_symmetry_3
_geom_angle_publ_flag
N11 S11 S12 95.06(14) . . ?
N11 S11 S21 91.71(13) . . ?
S12 S11 S21 88.90(5) . . ?
N12 S12 S11 94.41(14) . . ?
N12 S12 N21 94.88(14) . . ?
S11 S12 N21 82.80(8) . . ?
C11 N11 S11 112.6(3) . . ?
C11 N11 S22 83.2(2) . . ?
S11 N11 S22 96.36(15) . . ?
C11 N12 S12 112.7(3) . . ?
N12 C11 N11 125.1(4) . . ?
N12 C11 Cl11 118.2(3) . . ?
N11 C11 Cl11 116.6(3) . . ?
N21 S21 S22 95.18(13) . . ?
N21 S21 S11 89.04(14) . . ?
S22 S21 S11 87.95(5) . . ?
N22 S22 S21 93.93(13) . . ?
N22 S22 N11 92.37(15) . . ?
S21 S22 N11 83.66(7) . . ?
C21 N21 S21 112.0(3) . . ?
C21 N21 S12 81.6(2) . . ?
S21 N21 S12 98.89(16) . . ?
C21 N22 S22 112.8(3) . . ?
N22 C21 N21 126.0(4) . . ?
N22 C21 Cl21 116.3(3) . . ?
N21 C21 Cl21 117.7(3) . . ?
N31 S31 S32 94.64(13) . . ?
N31 S31 S41 88.76(13) . . ?
S32 S31 S41 91.72(5) . . ?
N32 S32 S31 94.52(12) . . ?
N32 S32 N41 94.18(15) . . ?
S31 S32 N41 79.95(7) . . ?
C31 N31 S31 112.9(3) . . ?
C31 N31 S42 84.0(2) . . ?
S31 N31 S42 99.19(15) . . ?
C31 N32 S32 112.5(3) . . ?
N32 C31 N31 125.3(4) . . ?
N32 C31 Cl31 116.8(3) . . ?
N31 C31 Cl31 117.9(3) . . ?
N41 S41 S42 94.62(13) . . ?
N41 S41 S31 92.83(14) . . ?
S42 S41 S31 90.42(5) . . ?
N42 S42 S41 94.81(14) . . ?
N42 S42 N31 98.05(15) . . ?
S41 S42 N31 80.90(8) . . ?
C41 N41 S41 112.9(3) . . ?
C41 N41 S32 83.3(2) . . ?
S41 N41 S32 94.83(15) . . ?
C41 N42 S42 112.6(3) . . ?
N42 C41 N41 125.1(4) . . ?
N42 C41 Cl41 118.2(3) . . ?
N41 C41 Cl41 116.7(3) . . ?

loop_
_geom_bond_atom_site_label_1
_geom_bond_atom_site_label_2
_geom_bond_distance
_geom_bond_site_symmetry_2
_geom_bond_publ_flag
Cl11 C11 1.718(4) . ?
S11 N11 1.636(3) . ?
S11 S12 2.0810(16) . ?
S11 S21 3.1446(16) . ?
S12 N12 1.650(3) . ?
S12 N21 3.114(4) . ?
N11 C11 1.330(5) . ?
N11 S22 3.156(4) . ?
N12 C11 1.320(5) . ?
Cl21 C21 1.721(4) . ?
S21 N21 1.640(4) . ?
S21 S22 2.0894(15) . ?
S22 N22 1.648(4) . ?
N21 C21 1.321(5) . ?
N22 C21 1.317(5) . ?
Cl31 C31 1.706(4) . ?
S31 N31 1.638(4) . ?
S31 S32 2.0904(14) . ?
S31 S41 3.0122(16) . ?
S32 N32 1.651(4) . ?
S32 N41 3.199(4) . ?
N31 C31 1.326(5) . ?
N31 S42 3.036(4) . ?
N32 C31 1.323(5) . ?
Cl41 C41 1.713(4) . ?
S41 N41 1.644(3) . ?
S41 S42 2.0796(16) . ?
S42 N42 1.652(4) . ?
N41 C41 1.330(5) . ?
N42 C41 1.319(6) . ?
